data_4330199
loop_
_publ_author_name
'Evgeny V. Tretyakov'
'Svyatoslav E. Tolstikov'
'Anastasiya O. Suvorova'
'Aleksey V. Polushkin'
'Galina V. Romanenko'
'Artem S. Bogomyakov'
'Sergey L. Veber'
'Matvey V. Fedin'
'Dmitry V. Stass'
'Edward Reijerse'
'Wolfgang Lubitz'
'Ekaterina M. Zueva'
'Victor I. Ovcharenko'

_publ_section_title
;
 Crucial Role of Paramagnetic Ligands for Magnetostructural Anomalies in
 "Breathing Crystals"
;
_journal_name_full 'Inorganic Chemistry'
_journal_page_first 9385
_journal_page_last 9394
_journal_paper_doi 10.1021/ic301149e
_journal_volume 51
_journal_year 2012
_chemical_formula_sum 'C22.5 H26 Cu F12 N3 O5'
_chemical_formula_weight 710.00
_chemical_name_systematic
; 
 ? 
;
_space_group_IT_number 2
_symmetry_cell_setting triclinic
_symmetry_space_group_name_Hall '-P 1'
_symmetry_space_group_name_H-M 'P -1'
_atom_sites_solution_hydrogens geom
_atom_sites_solution_primary direct
_atom_sites_solution_secondary difmap
_audit_creation_method SHELXL-97
_cell_angle_alpha 66.950(6)
_cell_angle_beta 76.356(7)
_cell_angle_gamma 89.821(7)
_cell_formula_units_Z 2
_cell_length_a 11.3796(10)
_cell_length_b 11.8394(11)
_cell_length_c 12.5033(12)
_cell_measurement_reflns_used 4897
_cell_measurement_temperature 190(2)
_cell_measurement_theta_max 21.39
_cell_measurement_theta_min 2.77
_cell_volume 1498.8(3)
_computing_cell_refinement 'Bruker SAINT'
_computing_data_collection 'Bruker APEX2'
_computing_data_reduction 'Bruker SAINT'
_computing_molecular_graphics 'Bruker SHELXTL'
_computing_publication_material 'Bruker SHELXTL'
_computing_structure_refinement 'SHELXL-97 (Sheldrick, 1997)'
_computing_structure_solution 'SHELXS-97 (Sheldrick, 1990)'
_diffrn_ambient_temperature 190(2)
_diffrn_measured_fraction_theta_full 0.971
_diffrn_measured_fraction_theta_max 0.971
_diffrn_measurement_device_type 'Bruker APEX-II CCD'
_diffrn_measurement_method '\f and \w scans'
_diffrn_radiation_monochromator graphite
_diffrn_radiation_source 'fine-focus sealed tube'
_diffrn_radiation_type MoK\a
_diffrn_radiation_wavelength 0.71073
_diffrn_reflns_av_R_equivalents 0.0775
_diffrn_reflns_av_sigmaI/netI 0.1100
_diffrn_reflns_limit_h_max 15
_diffrn_reflns_limit_h_min -15
_diffrn_reflns_limit_k_max 15
_diffrn_reflns_limit_k_min -15
_diffrn_reflns_limit_l_max 16
_diffrn_reflns_limit_l_min -16
_diffrn_reflns_number 25236
_diffrn_reflns_theta_full 28.32
_diffrn_reflns_theta_max 28.32
_diffrn_reflns_theta_min 1.83
_diffrn_standards_number 0
_exptl_absorpt_coefficient_mu 0.840
_exptl_absorpt_correction_T_max 0.5215
_exptl_absorpt_correction_T_min 0.4184
_exptl_absorpt_correction_type multi-scan
_exptl_crystal_colour pink
_exptl_crystal_density_diffrn 1.573
_exptl_crystal_description bulk
_exptl_crystal_F_000 718
_exptl_crystal_size_max 0.18
_exptl_crystal_size_mid 0.14
_exptl_crystal_size_min 0.08
_refine_diff_density_max 1.345
_refine_diff_density_min -0.665
_refine_diff_density_rms 0.095
_refine_ls_extinction_method none
_refine_ls_goodness_of_fit_ref 1.017
_refine_ls_hydrogen_treatment constr
_refine_ls_matrix_type full
_refine_ls_number_parameters 392
_refine_ls_number_reflns 7236
_refine_ls_number_restraints 11
_refine_ls_restrained_S_all 1.020
_refine_ls_R_factor_all 0.1482
_refine_ls_R_factor_gt 0.0645
_refine_ls_shift/su_max 0.000
_refine_ls_shift/su_mean 0.000
_refine_ls_structure_factor_coef Fsqd
_refine_ls_weighting_details 'calc w=1/[\s^2^(Fo^2^)+(0.1059P)^2^+0.0000P] where P=(Fo^2^+2Fc^2^)/3'
_refine_ls_weighting_scheme calc
_refine_ls_wR_factor_gt 0.1753
_refine_ls_wR_factor_ref 0.2115
_reflns_number_gt 3416
_reflns_number_total 7236
_reflns_threshold_expression >2sigma(I)
_cod_data_source_file ic301149e_si_002_15.cif
_cod_data_source_block 484s
_cod_original_cell_volume 1498.8(2)
_cod_original_formula_sum 'C22.50 H26 Cu F12 N3 O5'
_cod_database_code 4330199

loop_
_symmetry_equiv_pos_as_xyz
'x, y, z'
'-x, -y, -z'

loop_
_atom_site_label
_atom_site_type_symbol
_atom_site_fract_x
_atom_site_fract_y
_atom_site_fract_z
_atom_site_U_iso_or_equiv
_atom_site_adp_type
_atom_site_occupancy
_atom_site_symmetry_multiplicity
_atom_site_calc_flag
_atom_site_refinement_flags
Cu1 Cu 0.5000 0.5000 0.0000 0.0358(2) Uani 1 2 d S
O1 O 0.5715(3) 0.5373(3) 0.1220(3) 0.0519(9) Uani 1 1 d .
C1 C 0.5823(6) 0.6150(7) 0.2651(6) 0.0695(18) Uani 1 1 d .
F1 F 0.6688(5) 0.7002(5) 0.1897(5) 0.142(2) Uani 1 1 d .
F2 F 0.6301(6) 0.5310(5) 0.3337(6) 0.176(3) Uani 1 1 d .
F3 F 0.5202(4) 0.6671(6) 0.3305(6) 0.155(2) Uani 1 1 d .
C2 C 0.5086(5) 0.5684(5) 0.2005(5) 0.0472(13) Uani 1 1 d .
C3 C 0.3828(5) 0.5622(5) 0.2351(5) 0.0519(14) Uani 1 1 d .
H3A H 0.3460 0.5864 0.2984 0.062 Uiso 1 1 calc R
C4 C 0.3089(4) 0.5221(4) 0.1807(5) 0.0409(12) Uani 1 1 d .
C5 C 0.1697(5) 0.5146(6) 0.2289(6) 0.0615(16) Uani 1 1 d .
F4 F 0.1346(3) 0.5531(4) 0.3147(4) 0.1006(14) Uani 1 1 d .
F5 F 0.1219(3) 0.4012(4) 0.2727(4) 0.1037(15) Uani 1 1 d .
F6 F 0.1189(4) 0.5784(5) 0.1441(4) 0.129(2) Uani 1 1 d .
O2 O 0.3383(3) 0.4880(3) 0.0988(3) 0.0437(8) Uani 1 1 d .
Cu2 Cu 0.0000 0.0000 0.5000 0.0359(2) Uani 1 2 d S
O3 O -0.0914(3) -0.0641(3) 0.4162(3) 0.0397(8) Uani 1 1 d .
C6 C -0.1576(5) -0.1937(6) 0.3380(6) 0.0571(15) Uani 1 1 d .
F7 F -0.2680(3) -0.2240(5) 0.4043(4) 0.1164(16) Uani 1 1 d .
F8 F -0.1647(4) -0.0958(4) 0.2408(4) 0.1038(15) Uani 1 1 d .
F9 F -0.1246(4) -0.2799(4) 0.3003(4) 0.0979(14) Uani 1 1 d .
C7 C -0.0728(4) -0.1618(5) 0.4027(4) 0.0382(11) Uani 1 1 d .
C8 C 0.0095(4) -0.2442(4) 0.4405(4) 0.0427(12) Uani 1 1 d .
H8A H 0.0129 -0.3149 0.4220 0.051 Uiso 1 1 calc R
C9 C 0.0870(4) -0.2284(4) 0.5038(4) 0.0381(11) Uani 1 1 d .
C10 C 0.1738(5) -0.3239(5) 0.5442(5) 0.0557(15) Uani 1 1 d .
F10 F 0.1489(4) -0.4282(3) 0.5345(4) 0.0994(15) Uani 1 1 d .
F11 F 0.1780(4) -0.3528(3) 0.6554(3) 0.0873(12) Uani 1 1 d .
F12 F 0.2867(3) -0.2814(4) 0.4773(4) 0.1027(14) Uani 1 1 d .
O4 O 0.0973(3) -0.1410(3) 0.5360(3) 0.0398(8) Uani 1 1 d .
O01 O 0.5157(3) 0.2990(3) 0.0730(3) 0.0501(9) Uani 1 1 d .
N1 N 0.4716(4) 0.2218(4) 0.1829(4) 0.0455(10) Uani 1 1 d .
C01 C 0.5562(5) 0.1757(5) 0.2639(5) 0.0528(14) Uani 1 1 d .
C011 C 0.5159(5) 0.2187(6) 0.3671(5) 0.0673(17) Uani 1 1 d .
H01A H 0.5222 0.3090 0.3341 0.101 Uiso 1 1 calc R
H01B H 0.5685 0.1887 0.4223 0.101 Uiso 1 1 calc R
H01C H 0.4315 0.1857 0.4106 0.101 Uiso 1 1 calc R
C012 C 0.5483(5) 0.0351(6) 0.3102(6) 0.0734(18) Uani 1 1 d .
H01D H 0.5730 0.0112 0.2421 0.110 Uiso 1 1 calc R
H01E H 0.4644 0.0004 0.3545 0.110 Uiso 1 1 calc R
H01F H 0.6022 0.0036 0.3637 0.110 Uiso 1 1 calc R
C013 C 0.6829(5) 0.2293(7) 0.1928(6) 0.0740(19) Uani 1 1 d .
H01G H 0.7049 0.2063 0.1240 0.111 Uiso 1 1 calc R
H01H H 0.7391 0.1975 0.2438 0.111 Uiso 1 1 calc R
H01I H 0.6878 0.3194 0.1640 0.111 Uiso 1 1 calc R
C02 C 0.3470(4) 0.1864(5) 0.2179(5) 0.0407(12) Uani 1 1 d .
C03 C 0.2701(4) 0.1091(5) 0.3286(5) 0.0474(13) Uani 1 1 d .
H03A H 0.2961 0.0658 0.3995 0.057 Uiso 1 1 calc R
N2 N 0.1564(3) 0.1047(4) 0.3210(4) 0.0456(11) Uani 1 1 d .
N3 N 0.1591(3) 0.1780(4) 0.2057(4) 0.0431(10) Uani 1 1 d .
C031 C 0.0446(5) 0.1943(6) 0.1674(5) 0.0590(15) Uani 1 1 d .
H03B H 0.0111 0.1137 0.1748 0.071 Uiso 1 1 calc R
H03C H -0.0151 0.2208 0.2224 0.071 Uiso 1 1 calc R
C032 C 0.0584(7) 0.2830(9) 0.0457(8) 0.139(4) Uani 1 1 d .
H03D H -0.0205 0.2892 0.0263 0.209 Uiso 1 1 calc R
H03E H 0.1157 0.2564 -0.0097 0.209 Uiso 1 1 calc R
H03F H 0.0896 0.3637 0.0379 0.209 Uiso 1 1 calc R
C04 C 0.2713(4) 0.2280(5) 0.1414(5) 0.0428(12) Uani 1 1 d .
H04A H 0.2950 0.2820 0.0587 0.051 Uiso 1 1 calc R
C1S C 0.2085(11) -0.0988(17) 0.1298(17) 0.110(6) Uiso 0.50 1 d PD
H1SA H 0.1346 -0.0767 0.1059 0.165 Uiso 0.50 1 d PR
H1SB H 0.2173 -0.1839 0.1445 0.165 Uiso 0.50 1 d PR
H1SC H 0.2057 -0.0867 0.2019 0.165 Uiso 0.50 1 d PR
C2S C 0.3034(19) -0.027(4) 0.019(3) 0.34(3) Uiso 0.50 1 d PD
H2SA H 0.2990 0.0592 0.0036 0.414 Uiso 0.50 1 d PR
H2SB H 0.3107 -0.0381 -0.0539 0.414 Uiso 0.50 1 d PR
C3S C 0.4171(11) -0.059(2) 0.067(2) 0.152(9) Uiso 0.50 1 d PD
H3SA H 0.4061 -0.1477 0.1046 0.182 Uiso 0.50 1 d PR
H3SB H 0.4223 -0.0282 0.1268 0.182 Uiso 0.50 1 d PR
C4S C 0.5034(13) 0.045(2) -0.018(3) 0.198(12) Uiso 0.50 1 d PD
H4SA H 0.4811 0.0944 -0.0908 0.238 Uiso 0.50 1 d PR
H4SB H 0.5414 -0.0239 -0.0290 0.238 Uiso 0.50 1 d PR
C5S C 0.6236(12) 0.009(2) -0.015(2) 0.161(9) Uiso 0.50 1 d PD
H5SA H 0.6560 -0.0426 0.0503 0.193 Uiso 0.50 1 d PR
H5SB H 0.5839 0.0719 0.0052 0.193 Uiso 0.50 1 d PR
C6S C 0.7076(13) 0.114(2) -0.106(2) 0.197(12) Uiso 0.50 1 d PD
H6SA H 0.7036 0.2010 -0.1473 0.236 Uiso 0.50 1 d PR
H6SB H 0.7045 0.0735 -0.1582 0.236 Uiso 0.50 1 d PR
C7S C 0.8284(12) 0.0798(19) -0.0657(18) 0.138(8) Uiso 0.50 1 d PD
H7SA H 0.9000 0.1107 -0.1312 0.208 Uiso 0.50 1 d PR
H7SB H 0.8274 0.1200 -0.0121 0.208 Uiso 0.50 1 d PR
H7SC H 0.8284 -0.0075 -0.0230 0.208 Uiso 0.50 1 d PR

loop_
_atom_site_aniso_label
_atom_site_aniso_U_11
_atom_site_aniso_U_22
_atom_site_aniso_U_33
_atom_site_aniso_U_23
_atom_site_aniso_U_13
_atom_site_aniso_U_12
Cu1 0.0311(5) 0.0423(5) 0.0311(5) -0.0145(4) -0.0032(4) -0.0024(4)
O1 0.048(2) 0.050(2) 0.051(2) -0.0179(19) -0.0031(18) 0.0051(17)
C1 0.047(4) 0.099(5) 0.070(5) -0.041(4) -0.018(4) 0.012(4)
F1 0.144(5) 0.168(5) 0.114(4) -0.058(4) -0.028(4) -0.071(4)
F2 0.242(7) 0.126(4) 0.244(7) -0.077(5) -0.210(7) 0.074(5)
F3 0.098(4) 0.274(7) 0.212(6) -0.204(6) -0.069(4) 0.049(4)
C2 0.059(4) 0.037(3) 0.040(3) -0.007(2) -0.018(3) 0.008(3)
C3 0.059(4) 0.054(3) 0.044(3) -0.025(3) -0.006(3) 0.015(3)
C4 0.043(3) 0.025(2) 0.045(3) -0.004(2) -0.010(2) -0.001(2)
C5 0.046(4) 0.063(4) 0.072(4) -0.034(4) 0.004(3) 0.004(3)
F4 0.057(2) 0.141(4) 0.130(3) -0.099(3) 0.008(2) 0.008(2)
F5 0.062(2) 0.085(3) 0.144(4) -0.061(3) 0.038(2) -0.022(2)
F6 0.066(3) 0.197(5) 0.095(3) -0.026(3) -0.024(2) 0.057(3)
O2 0.0375(19) 0.0380(19) 0.045(2) -0.0117(17) 0.0012(16) -0.0011(15)
Cu2 0.0305(5) 0.0361(5) 0.0443(5) -0.0182(4) -0.0114(4) 0.0026(4)
O3 0.0340(18) 0.0391(19) 0.051(2) -0.0207(17) -0.0148(16) 0.0052(15)
C6 0.050(4) 0.066(4) 0.073(4) -0.042(4) -0.026(3) 0.013(3)
F7 0.046(2) 0.193(5) 0.145(4) -0.107(4) -0.019(3) -0.021(3)
F8 0.139(4) 0.099(3) 0.108(3) -0.046(3) -0.086(3) 0.020(3)
F9 0.106(3) 0.110(3) 0.155(4) -0.105(3) -0.084(3) 0.050(3)
C7 0.031(3) 0.045(3) 0.040(3) -0.022(2) -0.005(2) -0.001(2)
C8 0.049(3) 0.040(3) 0.052(3) -0.028(3) -0.020(3) 0.011(2)
C9 0.035(3) 0.042(3) 0.037(3) -0.019(2) -0.003(2) 0.006(2)
C10 0.056(4) 0.067(4) 0.063(4) -0.041(3) -0.023(3) 0.026(3)
F10 0.124(3) 0.076(2) 0.158(4) -0.076(3) -0.094(3) 0.058(2)
F11 0.122(3) 0.088(3) 0.080(3) -0.042(2) -0.062(3) 0.059(2)
F12 0.051(2) 0.118(3) 0.128(3) -0.042(3) -0.017(2) 0.043(2)
O4 0.0330(18) 0.0439(19) 0.046(2) -0.0202(16) -0.0121(15) 0.0057(15)
O01 0.038(2) 0.067(2) 0.043(2) -0.026(2) 0.0022(17) -0.0057(18)
N1 0.030(2) 0.065(3) 0.039(3) -0.021(2) -0.003(2) 0.003(2)
C01 0.035(3) 0.074(4) 0.053(3) -0.029(3) -0.013(3) 0.008(3)
C011 0.059(4) 0.090(5) 0.048(4) -0.022(3) -0.013(3) -0.001(3)
C012 0.053(4) 0.079(5) 0.083(5) -0.025(4) -0.022(3) 0.023(3)
C013 0.036(3) 0.113(6) 0.067(4) -0.032(4) -0.010(3) -0.003(3)
C02 0.028(3) 0.050(3) 0.043(3) -0.020(3) -0.005(2) 0.003(2)
C03 0.037(3) 0.056(3) 0.045(3) -0.014(3) -0.014(3) 0.005(3)
N2 0.028(2) 0.058(3) 0.042(3) -0.012(2) -0.0075(19) 0.001(2)
N3 0.031(2) 0.050(3) 0.046(3) -0.017(2) -0.010(2) 0.003(2)
C031 0.039(3) 0.074(4) 0.063(4) -0.020(3) -0.025(3) 0.006(3)
C032 0.078(6) 0.168(9) 0.108(7) 0.032(6) -0.060(5) -0.009(6)
C04 0.041(3) 0.048(3) 0.040(3) -0.017(3) -0.011(2) 0.004(2)

loop_
_atom_type_symbol
_atom_type_description
_atom_type_scat_dispersion_real
_atom_type_scat_dispersion_imag
_atom_type_scat_source
C C 0.0033 0.0016 'International Tables Vol C Tables 4.2.6.8 and 6.1.1.4'
H H 0.0000 0.0000 'International Tables Vol C Tables 4.2.6.8 and 6.1.1.4'
N N 0.0061 0.0033 'International Tables Vol C Tables 4.2.6.8 and 6.1.1.4'
O O 0.0106 0.0060 'International Tables Vol C Tables 4.2.6.8 and 6.1.1.4'
F F 0.0171 0.0103 'International Tables Vol C Tables 4.2.6.8 and 6.1.1.4'
Cu Cu 0.3201 1.2651 'International Tables Vol C Tables 4.2.6.8 and 6.1.1.4'

loop_
_geom_angle_atom_site_label_1
_geom_angle_atom_site_label_2
_geom_angle_atom_site_label_3
_geom_angle
_geom_angle_site_symmetry_1
_geom_angle_site_symmetry_3
O2 Cu1 O2 180.00(11) 2_665 .
O2 Cu1 O1 90.34(14) 2_665 .
O2 Cu1 O1 89.66(14) . .
O2 Cu1 O1 89.65(14) 2_665 2_665
O2 Cu1 O1 90.34(14) . 2_665
O1 Cu1 O1 180.0 . 2_665
O2 Cu1 O01 95.29(13) 2_665 2_665
O2 Cu1 O01 84.71(13) . 2_665
O1 Cu1 O01 83.23(13) . 2_665
O1 Cu1 O01 96.78(13) 2_665 2_665
O2 Cu1 O01 84.71(13) 2_665 .
O2 Cu1 O01 95.29(13) . .
O1 Cu1 O01 96.77(13) . .
O1 Cu1 O01 83.22(13) 2_665 .
O01 Cu1 O01 180.00(17) 2_665 .
C2 O1 Cu1 122.7(3) . .
F2 C1 F3 105.9(6) . .
F2 C1 F1 107.6(6) . .
F3 C1 F1 103.8(7) . .
F2 C1 C2 112.9(6) . .
F3 C1 C2 114.2(5) . .
F1 C1 C2 111.8(5) . .
O1 C2 C3 127.3(5) . .
O1 C2 C1 114.2(5) . .
C3 C2 C1 118.5(5) . .
C2 C3 C4 122.4(5) . .
C2 C3 H3A 118.8 . .
C4 C3 H3A 118.8 . .
O2 C4 C3 128.7(5) . .
O2 C4 C5 113.1(4) . .
C3 C4 C5 118.2(5) . .
F6 C5 F5 107.2(6) . .
F6 C5 F4 106.6(5) . .
F5 C5 F4 105.8(5) . .
F6 C5 C4 111.5(5) . .
F5 C5 C4 110.4(5) . .
F4 C5 C4 114.9(5) . .
C4 O2 Cu1 127.0(3) . .
O4 Cu2 O4 180.0 . 2_556
O4 Cu2 O3 92.73(12) . .
O4 Cu2 O3 87.27(12) 2_556 .
O4 Cu2 O3 87.27(12) . 2_556
O4 Cu2 O3 92.73(12) 2_556 2_556
O3 Cu2 O3 179.999(1) . 2_556
O4 Cu2 N2 92.13(14) . 2_556
O4 Cu2 N2 87.87(14) 2_556 2_556
O3 Cu2 N2 87.70(14) . 2_556
O3 Cu2 N2 92.30(14) 2_556 2_556
O4 Cu2 N2 87.87(14) . .
O4 Cu2 N2 92.13(14) 2_556 .
O3 Cu2 N2 92.30(14) . .
O3 Cu2 N2 87.70(14) 2_556 .
N2 Cu2 N2 180.0 2_556 .
C7 O3 Cu2 123.4(3) . .
F7 C6 F9 108.9(5) . .
F7 C6 F8 104.6(5) . .
F9 C6 F8 105.6(5) . .
F7 C6 C7 111.4(5) . .
F9 C6 C7 114.8(5) . .
F8 C6 C7 110.9(5) . .
O3 C7 C8 129.1(4) . .
O3 C7 C6 113.6(4) . .
C8 C7 C6 117.3(4) . .
C9 C8 C7 122.7(4) . .
C9 C8 H8A 118.7 . .
C7 C8 H8A 118.7 . .
O4 C9 C8 128.3(4) . .
O4 C9 C10 112.0(4) . .
C8 C9 C10 119.7(4) . .
F11 C10 F12 105.9(5) . .
F11 C10 F10 107.1(5) . .
F12 C10 F10 106.1(4) . .
F11 C10 C9 113.2(4) . .
F12 C10 C9 110.4(5) . .
F10 C10 C9 113.5(4) . .
C9 O4 Cu2 123.8(3) . .
N1 O01 Cu1 126.1(3) . .
O01 N1 C02 116.6(4) . .
O01 N1 C01 118.9(4) . .
C02 N1 C01 124.5(4) . .
C013 C01 N1 108.8(5) . .
C013 C01 C012 109.7(5) . .
N1 C01 C012 108.5(4) . .
C013 C01 C011 110.5(5) . .
N1 C01 C011 107.6(4) . .
C012 C01 C011 111.8(5) . .
C01 C011 H01A 109.5 . .
C01 C011 H01B 109.5 . .
H01A C011 H01B 109.5 . .
C01 C011 H01C 109.5 . .
H01A C011 H01C 109.5 . .
H01B C011 H01C 109.5 . .
C01 C012 H01D 109.5 . .
C01 C012 H01E 109.5 . .
H01D C012 H01E 109.5 . .
C01 C012 H01F 109.5 . .
H01D C012 H01F 109.5 . .
H01E C012 H01F 109.5 . .
C01 C013 H01G 109.5 . .
C01 C013 H01H 109.5 . .
H01G C013 H01H 109.5 . .
C01 C013 H01I 109.5 . .
H01G C013 H01I 109.5 . .
H01H C013 H01I 109.5 . .
C04 C02 N1 123.6(5) . .
C04 C02 C03 104.8(4) . .
N1 C02 C03 131.6(4) . .
N2 C03 C02 110.7(4) . .
N2 C03 H03A 124.7 . .
C02 C03 H03A 124.7 . .
C03 N2 N3 105.7(4) . .
C03 N2 Cu2 118.8(3) . .
N3 N2 Cu2 135.0(3) . .
C04 N3 N2 111.7(4) . .
C04 N3 C031 128.9(4) . .
N2 N3 C031 119.4(4) . .
C032 C031 N3 113.8(5) . .
C032 C031 H03B 108.8 . .
N3 C031 H03B 108.8 . .
C032 C031 H03C 108.8 . .
N3 C031 H03C 108.8 . .
H03B C031 H03C 107.7 . .
C031 C032 H03D 109.5 . .
C031 C032 H03E 109.5 . .
H03D C032 H03E 109.5 . .
C031 C032 H03F 109.5 . .
H03D C032 H03F 109.5 . .
H03E C032 H03F 109.5 . .
N3 C04 C02 107.1(4) . .
N3 C04 H04A 126.5 . .
C02 C04 H04A 126.5 . .
C6S C1S C7S 110(3) 2_655 2_655
C6S C1S C2S 51(2) 2_655 .
C7S C1S C2S 73.7(17) 2_655 .
C6S C1S C5S 38.8(16) 2_655 2_655
C7S C1S C5S 92.6(17) 2_655 2_655
C2S C1S C5S 18.9(12) . 2_655
C6S C1S H1SA 146.5 2_655 .
C7S C1S H1SA 36.0 2_655 .
C2S C1S H1SA 102.8 . .
C5S C1S H1SA 120.6 2_655 .
C6S C1S H1SB 67.2 2_655 .
C7S C1S H1SB 97.6 2_655 .
C2S C1S H1SB 105.9 . .
C5S C1S H1SB 103.3 2_655 .
H1SA C1S H1SB 109.5 . .
C6S C1S H1SC 102.6 2_655 .
C7S C1S H1SC 143.5 2_655 .
C2S C1S H1SC 119.3 . .
C5S C1S H1SC 104.1 2_655 .
H1SA C1S H1SC 109.5 . .
H1SB C1S H1SC 109.5 . .
C5S C2S C6S 94(3) 2_655 2_655
C5S C2S C3S 30(2) 2_655 .
C6S C2S C3S 63.4(15) 2_655 .
C5S C2S C1S 126(3) 2_655 .
C6S C2S C1S 41.0(13) 2_655 .
C3S C2S C1S 99.5(13) . .
C5S C2S C4S 19(3) 2_655 2_655
C6S C2S C4S 80.8(18) 2_655 2_655
C3S C2S C4S 20.7(15) . 2_655
C1S C2S C4S 119.4(18) . 2_655
C5S C2S C7S 163(4) 2_655 2_655
C6S C2S C7S 70.8(16) 2_655 2_655
C3S C2S C7S 134.0(18) . 2_655
C1S C2S C7S 36.6(10) . 2_655
C4S C2S C7S 151(2) 2_655 2_655
C5S C2S H2SA 81.9 2_655 .
C6S C2S H2SA 133.2 2_655 .
C3S C2S H2SA 104.3 . .
C1S C2S H2SA 108.0 . .
C4S C2S H2SA 101.1 2_655 .
C7S C2S H2SA 103.6 2_655 .
C5S C2S H2SB 101.7 2_655 .
C6S C2S H2SB 116.9 2_655 .
C3S C2S H2SB 112.0 . .
C1S C2S H2SB 121.7 . .
C4S C2S H2SB 94.8 2_655 .
C7S C2S H2SB 91.7 2_655 .
H2SA C2S H2SB 109.6 . .
C4S C3S C5S 101(4) 2_655 2_655
C4S C3S C4S 41(3) 2_655 .
C5S C3S C4S 73.2(18) 2_655 .
C4S C3S C2S 124(4) 2_655 .
C5S C3S C2S 27.6(17) 2_655 .
C4S C3S C2S 100.8(12) . .
C4S C3S C6S 151(4) 2_655 2_655
C5S C3S C6S 72.6(15) 2_655 2_655
C4S C3S C6S 145.7(17) . 2_655
C2S C3S C6S 45.0(14) . 2_655
C4S C3S H3SA 101.6 2_655 .
C5S C3S H3SA 126.7 2_655 .
C4S C3S H3SA 142.9 . .
C2S C3S H3SA 102.6 . .
C6S C3S H3SA 64.4 2_655 .
C4S C3S H3SB 104.7 2_655 .
C5S C3S H3SB 110.4 2_655 .
C4S C3S H3SB 86.9 . .
C2S C3S H3SB 113.7 . .
C6S C3S H3SB 103.7 2_655 .
H3SA C3S H3SB 109.1 . .
C3S C4S C4S 99(4) 2_655 2_655
C3S C4S C5S 39(2) 2_655 .
C4S C4S C5S 73(2) 2_655 .
C3S C4S C3S 139(3) 2_655 .
C4S C4S C3S 39.7(18) 2_655 .
C5S C4S C3S 107.8(13) . .
C3S C4S C2S 35(2) 2_655 2_655
C4S C4S C2S 83(2) 2_655 2_655
C5S C4S C2S 11.1(17) . 2_655
C3S C4S C2S 116.7(15) . 2_655
C3S C4S C5S 150(5) 2_655 2_655
C4S C4S C5S 68.4(19) 2_655 2_655
C5S C4S C5S 141.1(19) . 2_655
C3S C4S C5S 36.5(14) . 2_655
C2S C4S C5S 152(3) 2_655 2_655
C3S C4S H4SA 85.4 2_655 .
C4S C4S H4SA 125.9 2_655 .
C5S C4S H4SA 123.8 . .
C3S C4S H4SA 116.3 . .
C2S C4S H4SA 120.2 2_655 .
C5S C4S H4SA 81.0 2_655 .
C3S C4S H4SB 61.7 2_655 .
C4S C4S H4SB 39.0 2_655 .
C5S C4S H4SB 49.3 . .
C3S C4S H4SB 77.7 . .
C2S C4S H4SB 59.8 2_655 .
C5S C4S H4SB 97.1 2_655 .
H4SA C4S H4SB 108.4 . .
C2S C5S C3S 122(4) 2_655 2_655
C2S C5S C4S 150(5) 2_655 .
C3S C5S C4S 39.8(19) 2_655 .
C2S C5S C6S 51(2) 2_655 .
C3S C5S C6S 70.8(19) 2_655 .
C4S C5S C6S 106.0(13) . .
C2S C5S C1S 35(2) 2_655 2_655
C3S C5S C1S 91(2) 2_655 2_655
C4S C5S C1S 129.5(14) . 2_655
C6S C5S C1S 24.5(10) . 2_655
C2S C5S C4S 167(4) 2_655 2_655
C3S C5S C4S 70.3(17) 2_655 2_655
C4S C5S C4S 38.9(19) . 2_655
C6S C5S C4S 141(2) . 2_655
C1S C5S C4S 157(2) 2_655 2_655
C2S C5S H5SA 62.9 2_655 .
C3S C5S H5SA 170.5 2_655 .
C4S C5S H5SA 131.6 . .
C6S C5S H5SA 114.2 . .
C1S C5S H5SA 95.5 2_655 .
C4S C5S H5SA 104.5 2_655 .
C2S C5S H5SB 101.9 2_655 .
C3S C5S H5SB 62.9 2_655 .
C4S C5S H5SB 50.5 . .
C6S C5S H5SB 82.3 . .
C1S C5S H5SB 103.5 2_655 .
C4S C5S H5SB 81.4 2_655 .
H5SA C5S H5SB 109.0 . .
C1S C6S C2S 88(2) 2_655 2_655
C1S C6S C7S 34.2(16) 2_655 .
C2S C6S C7S 65.5(14) 2_655 .
C1S C6S C5S 117(3) 2_655 .
C2S C6S C5S 35.0(13) 2_655 .
C7S C6S C5S 100.3(12) . .
C1S C6S C3S 143(3) 2_655 2_655
C2S C6S C3S 71.5(17) 2_655 2_655
C7S C6S C3S 136.8(19) . 2_655
C5S C6S C3S 36.6(14) . 2_655
C1S C6S H6SA 106.8 2_655 .
C2S C6S H6SA 151.8 2_655 .
C7S C6S H6SA 114.6 . .
C5S C6S H6SA 136.3 . .
C3S C6S H6SA 105.1 2_655 .
C1S C6S H6SB 77.1 2_655 .
C2S C6S H6SB 97.0 2_655 .
C7S C6S H6SB 105.0 . .
C5S C6S H6SB 84.4 . .
C3S C6S H6SB 75.7 2_655 .
H6SA C6S H6SB 109.5 . .
C1S C7S C6S 35.4(15) 2_655 .
C1S C7S C2S 69.7(15) 2_655 2_655
C6S C7S C2S 43.7(14) . 2_655
C1S C7S H7SA 81.3 2_655 .
C6S C7S H7SA 113.3 . .
C2S C7S H7SA 149.1 2_655 .
C1S C7S H7SB 130.0 2_655 .
C6S C7S H7SB 102.7 . .
C2S C7S H7SB 97.5 2_655 .
H7SA C7S H7SB 109.5 . .
C1S C7S H7SC 112.2 2_655 .
C6S C7S H7SC 112.2 . .
C2S C7S H7SC 73.6 2_655 .
H7SA C7S H7SC 109.5 . .
H7SB C7S H7SC 109.5 . .

loop_
_geom_bond_atom_site_label_1
_geom_bond_atom_site_label_2
_geom_bond_distance
_geom_bond_site_symmetry_2
Cu1 O2 1.930(3) 2_665
Cu1 O2 1.930(3) .
Cu1 O1 2.074(4) .
Cu1 O1 2.074(4) 2_665
Cu1 O01 2.214(4) 2_665
Cu1 O01 2.214(4) .
O1 C2 1.250(6) .
C1 F2 1.253(7) .
C1 F3 1.292(7) .
C1 F1 1.304(8) .
C1 C2 1.526(8) .
C2 C3 1.387(7) .
C3 C4 1.386(7) .
C3 H3A 0.9500 .
C4 O2 1.219(6) .
C4 C5 1.546(7) .
C5 F6 1.299(7) .
C5 F5 1.299(7) .
C5 F4 1.303(6) .
Cu2 O4 1.962(3) .
Cu2 O4 1.962(3) 2_556
Cu2 O3 1.974(3) .
Cu2 O3 1.974(3) 2_556
Cu2 N2 2.382(4) 2_556
Cu2 N2 2.382(4) .
O3 C7 1.243(5) .
C6 F7 1.293(7) .
C6 F9 1.302(6) .
C6 F8 1.330(7) .
C6 C7 1.529(7) .
C7 C8 1.376(6) .
C8 C9 1.373(6) .
C8 H8A 0.9500 .
C9 O4 1.262(5) .
C9 C10 1.514(6) .
C10 F11 1.309(6) .
C10 F12 1.331(7) .
C10 F10 1.324(6) .
O01 N1 1.292(5) .
N1 C02 1.395(6) .
N1 C01 1.508(6) .
C01 C013 1.493(7) .
C01 C012 1.528(8) .
C01 C011 1.539(7) .
C011 H01A 0.9800 .
C011 H01B 0.9800 .
C011 H01C 0.9800 .
C012 H01D 0.9800 .
C012 H01E 0.9800 .
C012 H01F 0.9800 .
C013 H01G 0.9800 .
C013 H01H 0.9800 .
C013 H01I 0.9800 .
C02 C04 1.383(6) .
C02 C03 1.400(7) .
C03 N2 1.323(6) .
C03 H03A 0.9500 .
N2 N3 1.353(5) .
N3 C04 1.332(6) .
N3 C031 1.479(6) .
C031 C032 1.441(9) .
C031 H03B 0.9900 .
C031 H03C 0.9900 .
C032 H03D 0.9800 .
C032 H03E 0.9800 .
C032 H03F 0.9800 .
C04 H04A 0.9500 .
C1S C6S 0.97(2) 2_655
C1S C7S 0.94(2) 2_655
C1S C2S 1.479(18) .
C1S C5S 2.09(2) 2_655
C1S H1SA 0.9600 .
C1S H1SB 0.9599 .
C1S H1SC 0.9600 .
C2S C5S 0.84(2) 2_655
C2S C6S 1.15(4) 2_655
C2S C3S 1.541(18) .
C2S C4S 2.21(3) 2_655
C2S C7S 1.51(2) 2_655
C2S H2SA 0.9599 .
C2S H2SB 0.9600 .
C3S C4S 0.94(3) 2_655
C3S C5S 0.92(3) 2_655
C3S C4S 1.451(16) .
C3S C6S 1.45(2) 2_655
C3S H3SA 0.9600 .
C3S H3SB 0.9599 .
C4S C3S 0.94(3) 2_655
C4S C4S 0.97(5) 2_655
C4S C5S 1.437(18) .
C4S C2S 2.21(3) 2_655
C4S C5S 1.48(2) 2_655
C4S H4SA 0.9601 .
C4S H4SB 0.9601 .
C5S C2S 0.84(2) 2_655
C5S C3S 0.92(3) 2_655
C5S C6S 1.467(17) .
C5S C1S 2.09(2) 2_655
C5S C4S 1.48(2) 2_655
C5S H5SA 0.9600 .
C5S H5SB 0.9600 .
C6S C1S 0.97(2) 2_655
C6S C2S 1.15(4) 2_655
C6S C7S 1.570(16) .
C6S C3S 1.45(2) 2_655
C6S H6SA 0.9599 .
C6S H6SB 0.9600 .
C7S C1S 0.94(2) 2_655
C7S C2S 1.51(2) 2_655
C7S H7SA 0.9600 .
C7S H7SB 0.9600 .
C7S H7SC 0.9600 .
